data_7241410
loop_
_publ_author_name
'Zhou, Hui'
'Chen, Wei'
'Liu, Ji-Hong'
'Zhang, Wen-Zhen'
'Lu, Xiao-Bing'

_publ_section_title
;
 Highly effective capture and subsequent catalytic transformation of
 low-concentration CO2 by superbasic guanidines
;
_journal_issue 22
_journal_name_full 'Green Chemistry'
_journal_page_first 7832
_journal_page_last 7838
_journal_paper_doi 10.1039/D0GC03009K
_journal_volume 22
_journal_year 2020
_chemical_formula_sum 'C22 H28 N2 O2'
_chemical_formula_weight 352.46
_space_group_IT_number 106
_space_group_name_Hall 'P 4c -2ab'
_space_group_name_H-M_alt 'P 42 b c'
_symmetry_cell_setting tetragonal
_symmetry_space_group_name_H-M 'P 42 b c'
_atom_sites_solution_hydrogens geom
_atom_sites_solution_primary direct
_atom_sites_solution_secondary difmap
_audit_creation_method SHELXL-97
_audit_update_record
;
2020-10-15 deposited with the CCDC.	2020-10-16 downloaded from the CCDC.
;
_cell_angle_alpha 90.00
_cell_angle_beta 90.00
_cell_angle_gamma 90.00
_cell_formula_units_Z 8
_cell_length_a 20.029(3)
_cell_length_b 20.029(3)
_cell_length_c 9.929(3)
_cell_measurement_reflns_used 1754
_cell_measurement_temperature 296(2)
_cell_measurement_theta_max 19.1041
_cell_measurement_theta_min 2.2737
_cell_volume 3983.1(15)
_computing_cell_refinement 'Bruker SMART'
_computing_data_collection 'Bruker SMART'
_computing_data_reduction 'Bruker SAINT'
_computing_molecular_graphics 'Bruker SHELXTL'
_computing_publication_material 'Bruker SHELXTL'
_computing_structure_refinement 'SHELXL-97 (Sheldrick, 1997)'
_computing_structure_solution 'SHELXS-97 (Sheldrick, 1990)'
_diffrn_ambient_temperature 296(2)
_diffrn_measured_fraction_theta_full 0.996
_diffrn_measured_fraction_theta_max 0.996
_diffrn_measurement_device_type 'CCD area detector'
_diffrn_measurement_method 'phi and omega scans'
_diffrn_radiation_monochromator graphite
_diffrn_radiation_source 'fine-focus sealed tube'
_diffrn_radiation_type MoK\a
_diffrn_radiation_wavelength 0.71073
_diffrn_reflns_av_R_equivalents 0.1081
_diffrn_reflns_av_sigmaI/netI 0.0899
_diffrn_reflns_limit_h_max 25
_diffrn_reflns_limit_h_min -26
_diffrn_reflns_limit_k_max 14
_diffrn_reflns_limit_k_min -26
_diffrn_reflns_limit_l_max 12
_diffrn_reflns_limit_l_min -12
_diffrn_reflns_number 25427
_diffrn_reflns_theta_full 27.58
_diffrn_reflns_theta_max 27.58
_diffrn_reflns_theta_min 2.03
_exptl_absorpt_coefficient_mu 0.075
_exptl_absorpt_correction_T_max 0.7456
_exptl_absorpt_correction_T_min 0.5271
_exptl_absorpt_correction_type multi-scan
_exptl_crystal_colour colorless
_exptl_crystal_density_diffrn 1.175
_exptl_crystal_density_method 'not measured'
_exptl_crystal_description block
_exptl_crystal_F_000 1520
_exptl_crystal_size_max 0.16
_exptl_crystal_size_mid 0.12
_exptl_crystal_size_min 0.10
_refine_diff_density_max 0.141
_refine_diff_density_min -0.210
_refine_diff_density_rms 0.039
_refine_ls_abs_structure_details 'Flack H D (1983), Acta Cryst. A39, 876-881'
_refine_ls_abs_structure_Flack -2(2)
_refine_ls_extinction_method none
_refine_ls_goodness_of_fit_ref 1.001
_refine_ls_hydrogen_treatment mixed
_refine_ls_matrix_type full
_refine_ls_number_parameters 235
_refine_ls_number_reflns 4571
_refine_ls_number_restraints 1
_refine_ls_restrained_S_all 1.001
_refine_ls_R_factor_all 0.1293
_refine_ls_R_factor_gt 0.0577
_refine_ls_shift/su_max 0.000
_refine_ls_shift/su_mean 0.000
_refine_ls_structure_factor_coef Fsqd
_refine_ls_weighting_details 'calc w=1/[\s^2^(Fo^2^)+(0.0664P)^2^+0.0000P] where P=(Fo^2^+2Fc^2^)/3'
_refine_ls_weighting_scheme calc
_refine_ls_wR_factor_gt 0.1304
_refine_ls_wR_factor_ref 0.1664
_reflns_number_gt 2273
_reflns_number_total 4571
_reflns_threshold_expression >2sigma(I)
_cod_data_source_file d0gc03009k2.cif
_cod_data_source_block 1_CCDC1
_cod_depositor_comments
;
The following automatic conversions were performed:

data item '_exptl_absorpt_correction_type' value 'multi scan' was
changed to 'multi-scan' in accordance with the
/home/data/users/saulius/crontab/automatic-downloads/rss-feeds/RSC/lib/dictionaries/cif_core.dic
dictionary named 'cif_core.dic' version 2.4.2 last updated on
2011-04-26.

data item '_symmetry_cell_setting' value 'Tetragonal' was changed to
'tetragonal' in accordance with the
/home/data/users/saulius/crontab/automatic-downloads/rss-feeds/RSC/lib/dictionaries/cif_core.dic
dictionary named 'cif_core.dic' version 2.4.2 last updated on
2011-04-26.

Automatic conversion script
Id: cif_fix_values 7556 2019-12-06 15:28:31Z antanas 

 Adding full bibliography for 7241409--7241413.cif.
;
_cod_original_cell_volume 3983.3(15)
_cod_original_sg_symbol_H-M 'P4(2)bc '
_cod_database_code 7241410

loop_
_symmetry_equiv_pos_as_xyz
'x, y, z'
'-x, -y, z'
'-y, x, z+1/2'
'y, -x, z+1/2'
'x+1/2, -y+1/2, z'
'-x+1/2, y+1/2, z'
'-y+1/2, -x+1/2, z+1/2'
'y+1/2, x+1/2, z+1/2'

loop_
_atom_site_label
_atom_site_type_symbol
_atom_site_fract_x
_atom_site_fract_y
_atom_site_fract_z
_atom_site_U_iso_or_equiv
_atom_site_adp_type
_atom_site_occupancy
_atom_site_symmetry_multiplicity
_atom_site_calc_flag
_atom_site_refinement_flags
_atom_site_disorder_assembly
_atom_site_disorder_group
N2 N 0.20541(12) 0.35970(11) 0.2409(3) 0.0641(8) Uani 1 1 d . . .
N1 N 0.31339(13) 0.38302(11) 0.1663(3) 0.0597(7) Uani 1 1 d . . .
C17 C 0.37809(14) 0.36201(15) 0.1085(3) 0.0559(8) Uani 1 1 d . . .
H17A H 0.3806 0.3132 0.1128 0.067 Uiso 1 1 calc R . .
O2 O 0.19566(10) 0.25078(9) 0.1997(3) 0.0719(7) Uani 1 1 d . . .
O1 O 0.11376(13) 0.30027(12) 0.3167(4) 0.0980(10) Uani 1 1 d . . .
C10 C 0.26510(15) 0.34203(15) 0.1741(3) 0.0574(8) Uani 1 1 d . . .
C1 C 0.26959(15) 0.16228(15) 0.0107(3) 0.0593(8) Uani 1 1 d . . .
C6 C 0.30194(17) 0.13531(19) -0.0987(4) 0.0824(11) Uani 1 1 d . . .
H6A H 0.3302 0.1620 -0.1499 0.099 Uiso 1 1 calc R . .
C11 C 0.18917(15) 0.42653(15) 0.2927(4) 0.0598(8) Uani 1 1 d . . .
H11A H 0.2257 0.4565 0.2671 0.072 Uiso 1 1 calc R . .
C2 C 0.2270(2) 0.12099(16) 0.0834(4) 0.0753(11) Uani 1 1 d . . .
H2A H 0.2036 0.1379 0.1568 0.090 Uiso 1 1 calc R . .
C12 C 0.12549(18) 0.45274(17) 0.2270(4) 0.0753(10) Uani 1 1 d . . .
H12A H 0.1323 0.4561 0.1305 0.090 Uiso 1 1 calc R . .
H12B H 0.0895 0.4213 0.2427 0.090 Uiso 1 1 calc R . .
C18 C 0.43439(17) 0.39036(18) 0.1921(4) 0.0724(10) Uani 1 1 d . . .
H18A H 0.4302 0.3751 0.2845 0.087 Uiso 1 1 calc R . .
H18B H 0.4319 0.4387 0.1919 0.087 Uiso 1 1 calc R . .
C13 C 0.1058(2) 0.52048(18) 0.2818(5) 0.0884(12) Uani 1 1 d . . .
H13A H 0.1390 0.5534 0.2561 0.106 Uiso 1 1 calc R . .
H13B H 0.0633 0.5338 0.2436 0.106 Uiso 1 1 calc R . .
C7 C 0.28405(16) 0.23237(15) 0.0453(3) 0.0597(8) Uani 1 1 d . . .
H7A H 0.3195 0.2517 -0.0010 0.072 Uiso 1 1 calc R . .
C8 C 0.25333(15) 0.27172(14) 0.1336(3) 0.0595(8) Uani 1 1 d . . .
C15 C 0.1634(2) 0.4948(2) 0.4981(4) 0.0897(13) Uani 1 1 d . . .
H15A H 0.1569 0.4920 0.5948 0.108 Uiso 1 1 calc R . .
H15B H 0.1985 0.5271 0.4810 0.108 Uiso 1 1 calc R . .
C9 C 0.16574(18) 0.30525(15) 0.2594(4) 0.0719(10) Uani 1 1 d . . .
C5 C 0.2929(2) 0.0689(2) -0.1337(5) 0.0962(14) Uani 1 1 d . . .
H5A H 0.3153 0.0514 -0.2077 0.115 Uiso 1 1 calc R . .
C20 C 0.50917(18) 0.3878(2) -0.0095(4) 0.0849(12) Uani 1 1 d . . .
H20A H 0.5509 0.3702 -0.0440 0.102 Uiso 1 1 calc R . .
H20B H 0.5109 0.4361 -0.0159 0.102 Uiso 1 1 calc R . .
C19 C 0.50161(17) 0.3680(2) 0.1349(4) 0.0827(11) Uani 1 1 d . . .
H19A H 0.5374 0.3879 0.1873 0.099 Uiso 1 1 calc R . .
H19B H 0.5054 0.3199 0.1426 0.099 Uiso 1 1 calc R . .
C22 C 0.38364(16) 0.38273(17) -0.0367(4) 0.0666(9) Uani 1 1 d . . .
H22A H 0.3786 0.4308 -0.0437 0.080 Uiso 1 1 calc R . .
H22B H 0.3482 0.3620 -0.0884 0.080 Uiso 1 1 calc R . .
C16 C 0.18482(17) 0.42652(17) 0.4442(4) 0.0717(10) Uani 1 1 d . . .
H16A H 0.2280 0.4149 0.4817 0.086 Uiso 1 1 calc R . .
H16B H 0.1529 0.3930 0.4729 0.086 Uiso 1 1 calc R . .
C3 C 0.21928(19) 0.05509(17) 0.0472(4) 0.0823(11) Uani 1 1 d . . .
H3A H 0.1914 0.0277 0.0976 0.099 Uiso 1 1 calc R . .
C14 C 0.1003(2) 0.51796(19) 0.4334(5) 0.0902(14) Uani 1 1 d . . .
H14A H 0.0893 0.5621 0.4670 0.108 Uiso 1 1 calc R . .
H14B H 0.0643 0.4880 0.4583 0.108 Uiso 1 1 calc R . .
C4 C 0.2518(2) 0.02965(19) -0.0609(5) 0.0843(12) Uani 1 1 d . . .
H4A H 0.2458 -0.0148 -0.0849 0.101 Uiso 1 1 calc R . .
C21 C 0.45177(17) 0.36184(19) -0.0949(4) 0.0770(10) Uani 1 1 d . . .
H21A H 0.4541 0.3135 -0.0994 0.092 Uiso 1 1 calc R . .
H21B H 0.4560 0.3791 -0.1858 0.092 Uiso 1 1 calc R . .

loop_
_atom_site_aniso_label
_atom_site_aniso_U_11
_atom_site_aniso_U_22
_atom_site_aniso_U_33
_atom_site_aniso_U_23
_atom_site_aniso_U_13
_atom_site_aniso_U_12
N2 0.0612(16) 0.0463(14) 0.085(2) -0.0078(13) 0.0313(15) -0.0077(12)
N1 0.0607(15) 0.0475(13) 0.0708(19) -0.0057(12) 0.0219(13) -0.0028(12)
C17 0.0540(18) 0.0479(16) 0.066(2) -0.0068(15) 0.0167(15) -0.0001(14)
O2 0.0704(14) 0.0446(11) 0.1008(19) -0.0063(12) 0.0356(13) -0.0062(10)
O1 0.0812(17) 0.0657(14) 0.147(3) -0.0160(16) 0.0628(18) -0.0161(13)
C10 0.0604(18) 0.0505(16) 0.061(2) -0.0017(15) 0.0208(16) 0.0008(15)
C1 0.0627(18) 0.0533(18) 0.062(2) -0.0097(16) -0.0001(16) 0.0076(17)
C6 0.070(2) 0.082(2) 0.096(3) -0.033(2) 0.018(2) -0.0005(19)
C11 0.0575(18) 0.0505(17) 0.072(2) -0.0160(16) 0.0200(16) -0.0044(15)
C2 0.100(3) 0.053(2) 0.072(3) -0.0125(17) 0.018(2) -0.0056(19)
C12 0.085(2) 0.0619(19) 0.079(2) -0.0104(18) -0.002(2) 0.0033(18)
C18 0.075(2) 0.075(2) 0.067(3) -0.0118(19) 0.0090(19) -0.0019(18)
C13 0.086(3) 0.065(2) 0.114(4) -0.006(2) 0.004(2) 0.0151(19)
C7 0.067(2) 0.0505(17) 0.062(2) -0.0065(15) 0.0120(16) -0.0004(15)
C8 0.0634(19) 0.0451(16) 0.070(2) 0.0000(15) 0.0181(17) -0.0010(14)
C15 0.099(3) 0.096(3) 0.074(3) -0.036(2) 0.017(2) -0.016(2)
C9 0.071(2) 0.0481(18) 0.096(3) -0.0058(18) 0.029(2) -0.0087(16)
C5 0.082(3) 0.094(3) 0.112(4) -0.055(3) 0.017(3) 0.003(2)
C20 0.068(2) 0.085(2) 0.102(4) 0.005(2) 0.031(2) -0.002(2)
C19 0.057(2) 0.108(3) 0.084(3) -0.018(2) 0.001(2) -0.0030(19)
C22 0.0644(19) 0.067(2) 0.068(3) 0.0052(17) 0.0055(17) 0.0062(16)
C16 0.068(2) 0.075(2) 0.072(3) -0.0109(19) 0.0092(18) 0.0007(17)
C3 0.097(3) 0.053(2) 0.097(3) -0.011(2) 0.007(2) -0.005(2)
C14 0.084(3) 0.068(2) 0.119(4) -0.024(2) 0.034(3) 0.002(2)
C4 0.078(2) 0.063(2) 0.113(4) -0.038(2) -0.006(2) 0.0050(19)
C21 0.079(2) 0.083(2) 0.068(2) 0.0067(19) 0.0227(19) 0.0118(19)

loop_
_atom_type_symbol
_atom_type_description
_atom_type_scat_dispersion_real
_atom_type_scat_dispersion_imag
_atom_type_scat_source
C C 0.0033 0.0016 'International Tables Vol C Tables 4.2.6.8 and 6.1.1.4'
H H 0.0000 0.0000 'International Tables Vol C Tables 4.2.6.8 and 6.1.1.4'
N N 0.0061 0.0033 'International Tables Vol C Tables 4.2.6.8 and 6.1.1.4'
O O 0.0106 0.0060 'International Tables Vol C Tables 4.2.6.8 and 6.1.1.4'

loop_
_geom_angle_atom_site_label_1
_geom_angle_atom_site_label_2
_geom_angle_atom_site_label_3
_geom_angle
_geom_angle_site_symmetry_1
_geom_angle_site_symmetry_3
_geom_angle_publ_flag
C9 N2 C10 110.9(2) . . ?
C9 N2 C11 123.5(3) . . ?
C10 N2 C11 125.4(2) . . ?
C10 N1 C17 120.5(2) . . ?
N1 C17 C22 111.0(3) . . ?
N1 C17 C18 109.5(3) . . ?
C22 C17 C18 111.6(3) . . ?
C9 O2 C8 109.0(2) . . ?
N1 C10 N2 120.7(3) . . ?
N1 C10 C8 135.9(3) . . ?
N2 C10 C8 103.3(2) . . ?
C6 C1 C2 117.8(3) . . ?
C6 C1 C7 117.7(3) . . ?
C2 C1 C7 124.5(3) . . ?
C1 C6 C5 120.9(4) . . ?
N2 C11 C16 111.2(3) . . ?
N2 C11 C12 110.4(3) . . ?
C16 C11 C12 112.3(3) . . ?
C3 C2 C1 120.2(3) . . ?
C13 C12 C11 111.8(3) . . ?
C17 C18 C19 110.1(3) . . ?
C14 C13 C12 110.4(4) . . ?
C8 C7 C1 128.8(3) . . ?
C7 C8 O2 121.0(3) . . ?
C7 C8 C10 131.9(3) . . ?
O2 C8 C10 106.9(2) . . ?
C14 C15 C16 111.4(3) . . ?
O1 C9 N2 129.9(3) . . ?
O1 C9 O2 121.3(3) . . ?
N2 C9 O2 108.8(3) . . ?
C4 C5 C6 120.3(4) . . ?
C19 C20 C21 111.6(3) . . ?
C20 C19 C18 111.6(3) . . ?
C17 C22 C21 110.5(3) . . ?
C11 C16 C15 111.4(3) . . ?
C4 C3 C2 120.9(4) . . ?
C15 C14 C13 112.2(3) . . ?
C5 C4 C3 119.9(4) . . ?
C20 C21 C22 111.6(3) . . ?

loop_
_geom_bond_atom_site_label_1
_geom_bond_atom_site_label_2
_geom_bond_distance
_geom_bond_site_symmetry_2
_geom_bond_publ_flag
N2 C9 1.362(4) . ?
N2 C10 1.413(4) . ?
N2 C11 1.470(4) . ?
N1 C10 1.271(4) . ?
N1 C17 1.478(4) . ?
C17 C22 1.505(5) . ?
C17 C18 1.511(5) . ?
O2 C9 1.379(4) . ?
O2 C8 1.393(3) . ?
O1 C9 1.190(4) . ?
C10 C8 1.483(4) . ?
C1 C6 1.376(5) . ?
C1 C2 1.391(5) . ?
C1 C7 1.474(4) . ?
C6 C5 1.386(5) . ?
C11 C16 1.507(5) . ?
C11 C12 1.526(5) . ?
C2 C3 1.377(5) . ?
C12 C13 1.514(5) . ?
C18 C19 1.529(5) . ?
C13 C14 1.510(6) . ?
C7 C8 1.330(4) . ?
C15 C14 1.492(6) . ?
C15 C16 1.530(5) . ?
C5 C4 1.349(6) . ?
C20 C19 1.495(6) . ?
C20 C21 1.520(5) . ?
C22 C21 1.540(4) . ?
C3 C4 1.355(6) . ?
